data_2311579
loop_
_publ_author_name
'Weil, Matthias'

_publ_section_title
;
 Crystal structures of the triple perovskites
 Ba<sub>2</sub>K<sub>2</sub>Te<sub>2</sub>O<sub>9</sub> and
 Ba<sub>2</sub>KNaTe<sub>2</sub>O<sub>9</sub>, and redetermination of the
 double perovskite Ba<sub>2</sub>CaTeO<sub>6</sub>.
;
_journal_coeditor_code PJ2054
_journal_issue 'Pt 7'
_journal_name_full 'Acta crystallographica. Section E, Crystallographic communications'
_journal_page_first 1006
_journal_page_last 1009
_journal_paper_doi 10.1107/S2056989018009064
_journal_volume 74
_journal_year 2018
_chemical_formula_iupac 'Ba2 Ca Te O6'
_chemical_formula_moiety 'Ba2 Ca O6 Te'
_chemical_formula_sum 'Ba2 Ca O6 Te'
_chemical_formula_weight 538.36
_chemical_name_systematic
;
Dibarium calcium hexaoxidotellurate
;
_space_group_crystal_system cubic
_space_group_IT_number 225
_space_group_name_Hall '-F 4 2 3'
_space_group_name_H-M_alt 'F m -3 m'
_audit_creation_method SHELXL-2017/1
_cell_angle_alpha 90
_cell_angle_beta 90
_cell_angle_gamma 90
_cell_formula_units_Z 4
_cell_length_a 8.3536(14)
_cell_length_b 8.3536(14)
_cell_length_c 8.3536(14)
_cell_measurement_reflns_used 5256
_cell_measurement_temperature 293(2)
_cell_measurement_theta_max 40.429
_cell_measurement_theta_min 4.223
_cell_volume 582.94(17)
_computing_cell_refinement
;
SAINT (Bruker, 2015)
;
_computing_data_collection
;
APEX2 (Bruker, 2015)
;
_computing_data_reduction
;
SAINT (Bruker, 2015)
;
_computing_molecular_graphics
;
ATOMS for Windows (Dowty, 2006)
;
_computing_publication_material
;
publCIF (Westrip, 2010)
;
_computing_structure_refinement
;
SHELXL2017 (Sheldrick, 2015)
;
_computing_structure_solution 'coordinates taken from isotypic compound'
_diffrn_ambient_temperature 293(2)
_diffrn_measured_fraction_theta_full 1.000
_diffrn_measured_fraction_theta_max 1.000
_diffrn_measurement_device_type 'Bruker APEXII CCD'
_diffrn_measurement_method '\f- and \w-scans'
_diffrn_radiation_type MoK\a
_diffrn_radiation_wavelength 0.71073
_diffrn_reflns_av_R_equivalents 0.1390
_diffrn_reflns_limit_h_max 15
_diffrn_reflns_limit_h_min -15
_diffrn_reflns_limit_k_max 15
_diffrn_reflns_limit_k_min -15
_diffrn_reflns_limit_l_max 15
_diffrn_reflns_limit_l_min -15
_diffrn_reflns_number 11194
_diffrn_reflns_theta_full 25.242
_diffrn_reflns_theta_max 40.807
_diffrn_reflns_theta_min 4.225
_exptl_absorpt_coefficient_mu 19.175
_exptl_absorpt_correction_T_max 0.7480
_exptl_absorpt_correction_T_min 0.5142
_exptl_absorpt_correction_type multi-scan
_exptl_absorpt_process_details
;
(<i>SADABS</i>; Bruker, 2015)
;
_exptl_crystal_colour colourless
_exptl_crystal_density_diffrn 6.134
_exptl_crystal_description octahedron
_exptl_crystal_F_000 928
_exptl_crystal_size_max 0.08
_exptl_crystal_size_mid 0.08
_exptl_crystal_size_min 0.08
_refine_diff_density_max 3.867
_refine_diff_density_min -1.677
_refine_ls_extinction_method none
_refine_ls_goodness_of_fit_ref 1.325
_refine_ls_matrix_type full
_refine_ls_number_parameters 7
_refine_ls_number_reflns 131
_refine_ls_number_restraints 0
_refine_ls_restrained_S_all 1.325
_refine_ls_R_factor_all 0.0194
_refine_ls_R_factor_gt 0.0194
_refine_ls_shift/su_max 0.000
_refine_ls_shift/su_mean 0.000
_refine_ls_structure_factor_coef Fsqd
_refine_ls_weighting_details 'w=1/[\s^2^(Fo^2^)+(0.0237P)^2^+1.8403P] where P=(Fo^2^+2Fc^2^)/3'
_refine_ls_weighting_scheme calc
_refine_ls_wR_factor_gt 0.0486
_refine_ls_wR_factor_ref 0.0486
_reflns_number_gt 131
_reflns_number_total 131
_reflns_threshold_expression 'I > 2\s(I)'
_cod_data_source_file pj2054sup1.cif
_cod_data_source_block III
_cod_original_cell_volume 582.9(3)
_cod_database_code 2311579
_shelx_space_group_comment
;
The symmetry employed for this shelxl refinement is uniquely defined
by the following loop, which should always be used as a source of
symmetry information in preference to the above space-group names.
They are only intended as comments.
;

loop_
_space_group_symop_operation_xyz
'x, y, z'
'-x, -y, z'
'-x, y, -z'
'x, -y, -z'
'z, x, y'
'z, -x, -y'
'-z, -x, y'
'-z, x, -y'
'y, z, x'
'-y, z, -x'
'y, -z, -x'
'-y, -z, x'
'y, x, -z'
'-y, -x, -z'
'y, -x, z'
'-y, x, z'
'x, z, -y'
'-x, z, y'
'-x, -z, -y'
'x, -z, y'
'z, y, -x'
'z, -y, x'
'-z, y, x'
'-z, -y, -x'
'x, y+1/2, z+1/2'
'-x, -y+1/2, z+1/2'
'-x, y+1/2, -z+1/2'
'x, -y+1/2, -z+1/2'
'z, x+1/2, y+1/2'
'z, -x+1/2, -y+1/2'
'-z, -x+1/2, y+1/2'
'-z, x+1/2, -y+1/2'
'y, z+1/2, x+1/2'
'-y, z+1/2, -x+1/2'
'y, -z+1/2, -x+1/2'
'-y, -z+1/2, x+1/2'
'y, x+1/2, -z+1/2'
'-y, -x+1/2, -z+1/2'
'y, -x+1/2, z+1/2'
'-y, x+1/2, z+1/2'
'x, z+1/2, -y+1/2'
'-x, z+1/2, y+1/2'
'-x, -z+1/2, -y+1/2'
'x, -z+1/2, y+1/2'
'z, y+1/2, -x+1/2'
'z, -y+1/2, x+1/2'
'-z, y+1/2, x+1/2'
'-z, -y+1/2, -x+1/2'
'x+1/2, y, z+1/2'
'-x+1/2, -y, z+1/2'
'-x+1/2, y, -z+1/2'
'x+1/2, -y, -z+1/2'
'z+1/2, x, y+1/2'
'z+1/2, -x, -y+1/2'
'-z+1/2, -x, y+1/2'
'-z+1/2, x, -y+1/2'
'y+1/2, z, x+1/2'
'-y+1/2, z, -x+1/2'
'y+1/2, -z, -x+1/2'
'-y+1/2, -z, x+1/2'
'y+1/2, x, -z+1/2'
'-y+1/2, -x, -z+1/2'
'y+1/2, -x, z+1/2'
'-y+1/2, x, z+1/2'
'x+1/2, z, -y+1/2'
'-x+1/2, z, y+1/2'
'-x+1/2, -z, -y+1/2'
'x+1/2, -z, y+1/2'
'z+1/2, y, -x+1/2'
'z+1/2, -y, x+1/2'
'-z+1/2, y, x+1/2'
'-z+1/2, -y, -x+1/2'
'x+1/2, y+1/2, z'
'-x+1/2, -y+1/2, z'
'-x+1/2, y+1/2, -z'
'x+1/2, -y+1/2, -z'
'z+1/2, x+1/2, y'
'z+1/2, -x+1/2, -y'
'-z+1/2, -x+1/2, y'
'-z+1/2, x+1/2, -y'
'y+1/2, z+1/2, x'
'-y+1/2, z+1/2, -x'
'y+1/2, -z+1/2, -x'
'-y+1/2, -z+1/2, x'
'y+1/2, x+1/2, -z'
'-y+1/2, -x+1/2, -z'
'y+1/2, -x+1/2, z'
'-y+1/2, x+1/2, z'
'x+1/2, z+1/2, -y'
'-x+1/2, z+1/2, y'
'-x+1/2, -z+1/2, -y'
'x+1/2, -z+1/2, y'
'z+1/2, y+1/2, -x'
'z+1/2, -y+1/2, x'
'-z+1/2, y+1/2, x'
'-z+1/2, -y+1/2, -x'
'-x, -y, -z'
'x, y, -z'
'x, -y, z'
'-x, y, z'
'-z, -x, -y'
'-z, x, y'
'z, x, -y'
'z, -x, y'
'-y, -z, -x'
'y, -z, x'
'-y, z, x'
'y, z, -x'
'-y, -x, z'
'y, x, z'
'-y, x, -z'
'y, -x, -z'
'-x, -z, y'
'x, -z, -y'
'x, z, y'
'-x, z, -y'
'-z, -y, x'
'-z, y, -x'
'z, -y, -x'
'z, y, x'
'-x, -y+1/2, -z+1/2'
'x, y+1/2, -z+1/2'
'x, -y+1/2, z+1/2'
'-x, y+1/2, z+1/2'
'-z, -x+1/2, -y+1/2'
'-z, x+1/2, y+1/2'
'z, x+1/2, -y+1/2'
'z, -x+1/2, y+1/2'
'-y, -z+1/2, -x+1/2'
'y, -z+1/2, x+1/2'
'-y, z+1/2, x+1/2'
'y, z+1/2, -x+1/2'
'-y, -x+1/2, z+1/2'
'y, x+1/2, z+1/2'
'-y, x+1/2, -z+1/2'
'y, -x+1/2, -z+1/2'
'-x, -z+1/2, y+1/2'
'x, -z+1/2, -y+1/2'
'x, z+1/2, y+1/2'
'-x, z+1/2, -y+1/2'
'-z, -y+1/2, x+1/2'
'-z, y+1/2, -x+1/2'
'z, -y+1/2, -x+1/2'
'z, y+1/2, x+1/2'
'-x+1/2, -y, -z+1/2'
'x+1/2, y, -z+1/2'
'x+1/2, -y, z+1/2'
'-x+1/2, y, z+1/2'
'-z+1/2, -x, -y+1/2'
'-z+1/2, x, y+1/2'
'z+1/2, x, -y+1/2'
'z+1/2, -x, y+1/2'
'-y+1/2, -z, -x+1/2'
'y+1/2, -z, x+1/2'
'-y+1/2, z, x+1/2'
'y+1/2, z, -x+1/2'
'-y+1/2, -x, z+1/2'
'y+1/2, x, z+1/2'
'-y+1/2, x, -z+1/2'
'y+1/2, -x, -z+1/2'
'-x+1/2, -z, y+1/2'
'x+1/2, -z, -y+1/2'
'x+1/2, z, y+1/2'
'-x+1/2, z, -y+1/2'
'-z+1/2, -y, x+1/2'
'-z+1/2, y, -x+1/2'
'z+1/2, -y, -x+1/2'
'z+1/2, y, x+1/2'
'-x+1/2, -y+1/2, -z'
'x+1/2, y+1/2, -z'
'x+1/2, -y+1/2, z'
'-x+1/2, y+1/2, z'
'-z+1/2, -x+1/2, -y'
'-z+1/2, x+1/2, y'
'z+1/2, x+1/2, -y'
'z+1/2, -x+1/2, y'
'-y+1/2, -z+1/2, -x'
'y+1/2, -z+1/2, x'
'-y+1/2, z+1/2, x'
'y+1/2, z+1/2, -x'
'-y+1/2, -x+1/2, z'
'y+1/2, x+1/2, z'
'-y+1/2, x+1/2, -z'
'y+1/2, -x+1/2, -z'
'-x+1/2, -z+1/2, y'
'x+1/2, -z+1/2, -y'
'x+1/2, z+1/2, y'
'-x+1/2, z+1/2, -y'
'-z+1/2, -y+1/2, x'
'-z+1/2, y+1/2, -x'
'z+1/2, -y+1/2, -x'
'z+1/2, y+1/2, x'

loop_
_atom_site_type_symbol
_atom_site_label
_atom_site_fract_x
_atom_site_fract_y
_atom_site_fract_z
_atom_site_U_iso_or_equiv
_atom_site_adp_type
_atom_site_calc_flag
_atom_site_occupancy
Ba Ba 0.250000 0.250000 0.250000 0.00957(13) Uani d 1
Ca Ca 0.000000 0.000000 0.000000 0.0066(2) Uani d 1
Te Te 0.500000 0.500000 0.500000 0.00602(13) Uani d 1
O O 0.2690(4) 0.000000 0.000000 0.0203(6) Uani d 1

loop_
_atom_site_aniso_label
_atom_site_aniso_U_11
_atom_site_aniso_U_22
_atom_site_aniso_U_33
_atom_site_aniso_U_12
_atom_site_aniso_U_13
_atom_site_aniso_U_23
Ba 0.00957(13) 0.00957(13) 0.00957(13) 0.000 0.000 0.000
Ca 0.0066(2) 0.0066(2) 0.0066(2) 0.000 0.000 0.000
Te 0.00602(13) 0.00602(13) 0.00602(13) 0.000 0.000 0.000
O 0.0201(12) 0.0203(8) 0.0203(8) 0.000 0.000 0.000

loop_
_atom_type_symbol
_atom_type_description
_atom_type_scat_dispersion_real
_atom_type_scat_dispersion_imag
_atom_type_scat_source
O O 0.0106 0.0060 'International Tables Vol C Tables 4.2.6.8 and 6.1.1.4'
Te Te -0.5308 1.6751 'International Tables Vol C Tables 4.2.6.8 and 6.1.1.4'
Ba Ba -0.3244 2.2819 'International Tables Vol C Tables 4.2.6.8 and 6.1.1.4'
Ca Ca 0.2262 0.3064 'International Tables Vol C Tables 4.2.6.8 and 6.1.1.4'

loop_
_geom_angle_atom_site_label_1
_geom_angle_atom_site_label_2
_geom_angle_atom_site_label_3
_geom_angle_site_symmetry_1
_geom_angle_site_symmetry_3
_geom_angle
O Ba O 53 25 54.95(11)
O Ba O 53 . 119.905(4)
O Ba O 25 . 173.85(13)
O Ba O 53 81 54.95(11)
O Ba O 25 81 54.95(11)
O Ba O . 81 119.905(4)
O Ba O 53 9 119.905(4)
O Ba O 25 9 119.905(4)
O Ba O . 9 64.99(11)
O Ba O 81 9 173.85(13)
O Ba O 53 5 173.85(13)
O Ba O 25 5 119.905(4)
O Ba O . 5 64.99(11)
O Ba O 81 5 119.905(4)
O Ba O 9 5 64.99(11)
O Ba O 53 153 64.99(11)
O Ba O 25 153 119.905(4)
O Ba O . 153 54.95(11)
O Ba O 81 153 90.165(7)
O Ba O 9 153 90.165(7)
O Ba O 5 153 119.905(4)
O Ba O 53 129 119.905(4)
O Ba O 25 129 64.99(11)
O Ba O . 129 119.905(4)
O Ba O 81 129 90.165(7)
O Ba O 9 129 90.165(7)
O Ba O 5 129 54.95(11)
O Ba O 153 129 173.85(13)
O Ba O 53 173 90.165(7)
O Ba O 25 173 119.905(4)
O Ba O . 173 54.95(11)
O Ba O 81 173 64.99(11)
O Ba O 9 173 119.905(4)
O Ba O 5 173 90.165(7)
O Ba O 153 173 54.95(11)
O Ba O 129 173 119.905(4)
O Ba O 53 125 90.165(7)
O Ba O 25 125 64.99(11)
O Ba O . 125 119.905(4)
O Ba O 81 125 119.905(4)
O Ba O 9 125 54.95(11)
O Ba O 5 125 90.165(7)
O Ba O 153 125 119.905(4)
O Ba O 129 125 64.99(11)
O Ba O 173 125 173.85(13)
O Ba O 53 169 119.905(4)
O Ba O 25 169 90.165(7)
O Ba O . 169 90.165(7)
O Ba O 81 169 64.99(11)
O Ba O 9 169 119.905(4)
O Ba O 5 169 54.95(11)
O Ba O 153 169 119.905(4)
O Ba O 129 169 54.95(11)
O Ba O 173 169 64.99(11)
O Ba O 125 169 119.905(4)
O Ba O 53 145 64.99(11)
O Ba O 25 145 90.165(7)
O Ba O . 145 90.165(7)
O Ba O 81 145 119.905(4)
O Ba O 9 145 54.95(11)
O Ba O 5 145 119.905(4)
O Ba O 153 145 64.99(11)
O Ba O 129 145 119.905(4)
O Ba O 173 145 119.905(4)
O Ba O 125 145 54.95(11)
O Ba O 169 145 173.85(13)
O Ca O . 105 90.0
O Ca O . 9 90.0
O Ca O 105 9 180.0
O Ca O . 101 90.0
O Ca O 105 101 90.0
O Ca O 9 101 90.0
O Ca O . 5 90.0
O Ca O 105 5 90.0
O Ca O 9 5 90.0
O Ca O 101 5 180.0
O Ca O . 97 180.0
O Ca O 105 97 90.0
O Ca O 9 97 90.0
O Ca O 101 97 90.0
O Ca O 5 97 90.0
O Te O 177_556 81 180.0
O Te O 177_556 149_565 90.0
O Te O 81 149_565 90.0
O Te O 177_556 53 90.0
O Te O 81 53 90.0
O Te O 149_565 53 180.0
O Te O 177_556 121_655 90.0000(10)
O Te O 81 121_655 90.0
O Te O 149_565 121_655 90.0000(10)
O Te O 53 121_655 90.0
O Te O 177_556 25 90.0
O Te O 81 25 90.0000(10)
O Te O 149_565 25 90.0
O Te O 53 25 90.0000(10)
O Te O 121_655 25 180.0
Te O Ca 25_544 . 180.0
Te O Ba 25_544 25_544 93.08(7)
Ca O Ba . 25_544 86.92(7)
Te O Ba 25_544 . 93.08(7)
Ca O Ba . . 86.92(7)
Ba O Ba 25_544 . 173.85(13)
Te O Ba 25_544 169 93.08(7)
Ca O Ba . 169 86.92(7)
Ba O Ba 25_544 169 89.835(7)
Ba O Ba . 169 89.835(7)
Te O Ba 25_544 145 93.08(7)
Ca O Ba . 145 86.92(7)
Ba O Ba 25_544 145 89.835(7)
Ba O Ba . 145 89.835(7)
Ba O Ba 169 145 173.85(13)

loop_
_geom_bond_atom_site_label_1
_geom_bond_atom_site_label_2
_geom_bond_site_symmetry_2
_geom_bond_distance
Ba O 53 2.9577(5)
Ba O 25 2.9577(5)
Ba O . 2.9577(5)
Ba O 81 2.9577(5)
Ba O 9 2.9577(5)
Ba O 5 2.9577(5)
Ba O 153 2.9577(5)
Ba O 129 2.9577(5)
Ba O 173 2.9577(5)
Ba O 125 2.9577(5)
Ba O 169 2.9577(5)
Ba O 145 2.9577(5)
Ca O . 2.247(3)
Ca O 105 2.247(3)
Ca O 9 2.247(3)
Ca O 101 2.247(3)
Ca O 5 2.247(3)
Ca O 97 2.247(3)
Te O 177_556 1.930(3)
Te O 81 1.930(3)
Te O 149_565 1.930(3)
Te O 53 1.930(3)
Te O 121_655 1.930(3)
Te O 25 1.930(3)
